data_1566743
loop_
_publ_author_name
'Kodama, Takuya'
'Saito, Kanako'
'Tobisu, Mamoru'

_publ_section_title
;
 Nickel-Catalyzed Skeletal Transformation of Tropone Derivatives via C--C
 Bond Activation: Catalyst-Controlled Access to Diverse Ring Systems
;
_journal_name_full 'Chemical Science'
_journal_paper_doi 10.1039/D2SC01394K
_journal_year 2022
_chemical_formula_moiety 'C45 H34 O2'
_chemical_formula_sum 'C45 H34 O2'
_chemical_formula_weight 606.72
_space_group_crystal_system triclinic
_space_group_IT_number 2
_space_group_name_Hall '-P 1'
_space_group_name_H-M_alt 'P -1'
_atom_sites_solution_hydrogens geom
_atom_sites_solution_primary direct
_audit_creation_date 2020-06-01
_audit_creation_method
;
Olex2 1.2-ac3
(compiled 2017.02.24 svn.r3390 for Rigaku Oxford Diffraction, GUI svn.r5318)
;
_audit_update_record
;
2021-10-14 deposited with the CCDC.	2022-04-04 downloaded from the CCDC.
;
_cell_angle_alpha 101.7874(13)
_cell_angle_beta 98.9295(13)
_cell_angle_gamma 108.9135(15)
_cell_formula_units_Z 2
_cell_length_a 10.26982(17)
_cell_length_b 12.9000(2)
_cell_length_c 13.4161(2)
_cell_measurement_reflns_used 12842
_cell_measurement_temperature 123
_cell_measurement_theta_max 76.2990
_cell_measurement_theta_min 3.4700
_cell_volume 1598.21(5)
_computing_cell_refinement 'CrysAlisPro 1.171.40.43a (Rigaku OD, 2019)'
_computing_data_collection 'CrysAlisPro 1.171.40.43a (Rigaku OD, 2019)'
_computing_data_reduction 'CrysAlisPro 1.171.40.43a (Rigaku OD, 2019)'
_computing_molecular_graphics 'Olex2 (Dolomanov et al., 2009)'
_computing_publication_material 'Olex2 (Dolomanov et al., 2009)'
_computing_structure_refinement 'ShelXL (Sheldrick, 2015)'
_computing_structure_solution 'ShelXS (Sheldrick, 2008)'
_diffrn_ambient_temperature 123
_diffrn_detector 'CCD plate'
_diffrn_detector_area_resol_mean 10.0000
_diffrn_detector_type HyPix
_diffrn_measured_fraction_theta_full 0.999
_diffrn_measured_fraction_theta_max 0.964
_diffrn_measurement_details
;
List of Runs (angles in degrees, time in seconds):

  # Type    Start    End  Width  t~exp~   \w     \q     \k     \f   Frames
#--------------------------------------------------------------------------
  1  \w    -26.00  60.00   0.50    0.16    --   47.45 -19.00  60.00  172
  2  \w     35.00 121.00   0.50    0.16    --   47.45  37.00  60.00  172
  3  \w     81.00 119.00   0.50    0.16    --   47.45 120.00 -23.00   76
  4  \w     61.00  86.00   0.50    0.16    --   47.45 154.00 134.00   50
  5  \w     78.00 104.00   0.50    0.63    --   70.50 154.00 134.00   52
  6  \w    -26.00  60.00   0.50    0.16    --   47.45 -37.00 150.00  172
  7  \w     45.00  70.00   0.50    0.16    --   47.45-154.00  94.00   50
  8  \w     79.00 105.00   0.50    0.63    --   70.50-154.00  94.00   52
  9  \w     36.00  61.00   0.50    0.16    --   47.45-120.00-107.00   50
 10  \w     36.00  61.00   0.50    0.63    --   70.50-120.00-107.00   50
 11  \w     -4.00  83.00   0.50    0.63    --   70.50 -19.00-150.00  174
 12  \w    -86.00 -59.00   0.50    0.16    --  -47.45 154.00 134.00   54
 13  \w    -85.00 -36.00   0.50    0.16    --  -47.45 120.00 -23.00   98
 14  \w    -58.00 -33.00   0.50    0.63    -- -106.00 120.00 -23.00   50
 15  \w    -61.00 -36.00   0.50    0.63    -- -106.00 125.00   0.00   50
 16  \w   -105.00 -55.00   0.50    0.63    -- -106.00  57.00   0.00  100
 17  \w   -109.00 -84.00   0.50    0.63    -- -106.00 154.00 134.00   50
 18  \w    -84.00 -33.00   0.50    0.63    -- -106.00 125.00 150.00  102
 19  \w   -116.00 -89.00   0.50    0.63    -- -106.00 125.00 150.00   54
 20  \w   -118.00 -37.00   0.50    0.63    -- -106.00  37.00 150.00  162
 21  \w   -113.00 -67.00   0.50    0.63    -- -106.00 125.00   0.00   92
 22  \w   -117.00 -35.00   0.50    0.63    -- -106.00 125.00 -30.00  164
 23  \w    -66.00 -34.00   0.50    0.63    -- -106.00  77.00-180.00   64
 24  \w    -97.00 -71.00   0.50    0.63    -- -106.00  77.00-180.00   52
 25  \w   -118.00 -38.00   0.50    0.63    -- -106.00  57.00-180.00  160
 26  \w   -117.00 -33.00   0.50    0.63    -- -106.00 125.00-180.00  168
 27  \w   -104.00 -39.00   0.50    0.63    -- -106.00 125.00 -90.00  130
 28  \w   -119.00 -32.00   0.50    0.63    -- -106.00  19.00 -30.00  174
 29  \w   -114.00 -34.00   0.50    0.63    -- -106.00  37.00   0.00  160
 30  \w   -131.00 -85.00   0.50    0.63    -- -106.00 -77.00   0.00   92
 31  \w   -133.00-108.00   0.50    0.63    -- -106.00-154.00  94.00   50
 32  \w   -109.00 -84.00   0.50    0.16    --  -47.45-154.00  94.00   50
 33  \w   -152.00 -92.00   0.50    0.63    -- -106.00 -57.00   0.00  120
 34  \w   -109.00 -76.00   0.50    0.63    -- -106.00-120.00-107.00   66
 35  \w   -119.00 -93.00   0.50    0.16    --  -47.45-120.00-107.00   52
 36  \w   -167.00-120.00   0.50    0.63    -- -106.00 -57.00 -30.00   94
 37  \w   -169.00-137.00   0.50    0.63    -- -106.00 -77.00   0.00   64
;
_diffrn_measurement_device 'four-circle diffractometer'
_diffrn_measurement_device_type 'XtaLAB Synergy, Single source at offset/far, HyPix'
_diffrn_measurement_method '\w scans'
_diffrn_orient_matrix_type 'CrysAlisPro convention (1999,Acta A55,543-557)'
_diffrn_orient_matrix_UB_11 -0.0934068000
_diffrn_orient_matrix_UB_12 0.0577787000
_diffrn_orient_matrix_UB_13 -0.0488591000
_diffrn_orient_matrix_UB_21 -0.0157018000
_diffrn_orient_matrix_UB_22 0.0515463000
_diffrn_orient_matrix_UB_23 0.1095847000
_diffrn_orient_matrix_UB_31 0.1330337000
_diffrn_orient_matrix_UB_32 0.1059176000
_diffrn_orient_matrix_UB_33 0.0140895000
_diffrn_radiation_monochromator mirror
_diffrn_radiation_probe x-ray
_diffrn_radiation_type CuK\a
_diffrn_radiation_wavelength 1.54184
_diffrn_reflns_av_R_equivalents 0.0718
_diffrn_reflns_av_unetI/netI 0.0617
_diffrn_reflns_Laue_measured_fraction_full 0.999
_diffrn_reflns_Laue_measured_fraction_max 0.964
_diffrn_reflns_limit_h_max 12
_diffrn_reflns_limit_h_min -12
_diffrn_reflns_limit_k_max 16
_diffrn_reflns_limit_k_min -16
_diffrn_reflns_limit_l_max 16
_diffrn_reflns_limit_l_min -16
_diffrn_reflns_number 20358
_diffrn_reflns_point_group_measured_fraction_full 0.999
_diffrn_reflns_point_group_measured_fraction_max 0.964
_diffrn_reflns_theta_full 67.684
_diffrn_reflns_theta_max 76.578
_diffrn_reflns_theta_min 3.466
_diffrn_source 'micro-focus sealed X-ray tube'
_diffrn_source_type 'PhotonJet (Cu) X-ray Source'
_exptl_absorpt_coefficient_mu 0.585
_exptl_absorpt_correction_T_max 1.00000
_exptl_absorpt_correction_T_min 0.81429
_exptl_absorpt_correction_type multi-scan
_exptl_absorpt_process_details
;
CrysAlisPro 1.171.40.43a (Rigaku Oxford Diffraction, 2019)
Empirical absorption correction using spherical harmonics,
 implemented in SCALE3 ABSPACK scaling algorithm.
;
_exptl_crystal_colour colourless
_exptl_crystal_colour_primary colourless
_exptl_crystal_density_diffrn 1.261
_exptl_crystal_description block
_exptl_crystal_F_000 640
_exptl_crystal_size_max 0.203
_exptl_crystal_size_mid 0.143
_exptl_crystal_size_min 0.084
_refine_diff_density_max 0.280
_refine_diff_density_min -0.296
_refine_diff_density_rms 0.056
_refine_ls_extinction_method none
_refine_ls_goodness_of_fit_ref 1.082
_refine_ls_hydrogen_treatment constr
_refine_ls_matrix_type full
_refine_ls_number_parameters 425
_refine_ls_number_reflns 6464
_refine_ls_number_restraints 0
_refine_ls_restrained_S_all 1.082
_refine_ls_R_factor_all 0.0582
_refine_ls_R_factor_gt 0.0529
_refine_ls_shift/su_max 0.000
_refine_ls_shift/su_mean 0.000
_refine_ls_structure_factor_coef Fsqd
_refine_ls_weighting_details 'w=1/[\s^2^(Fo^2^)+(0.0874P)^2^+0.3087P] where P=(Fo^2^+2Fc^2^)/3'
_refine_ls_weighting_scheme calc
_refine_ls_wR_factor_gt 0.1489
_refine_ls_wR_factor_ref 0.1561
_reflns_Friedel_coverage 0.000
_reflns_number_gt 5620
_reflns_number_total 6464
_reflns_threshold_expression 'I > 2\s(I)'
_cod_data_source_file d2sc01394k2.cif
_cod_data_source_block x200601_ks01-127-1_oet
_cod_original_cell_volume 1598.20(5)
_cod_database_code 1566743
_shelx_shelxl_version_number 2017/1
_chemical_oxdiff_formula 'C45 H34 O2'
_chemical_oxdiff_usercomment 'X200601_KS01-127-1_OEt C45 H34 O2'
_shelx_space_group_comment
;
The symmetry employed for this shelxl refinement is uniquely defined
by the following loop, which should always be used as a source of
symmetry information in preference to the above space-group names.
They are only intended as comments.
;
_diffrn_oxdiff_ac3_digest_frames
;
01a28d98283cd7cec14d53e333df96c548000558e9b
;
_reflns_odcompleteness_completeness 99.93
_reflns_odcompleteness_iscentric 1
_reflns_odcompleteness_theta 66.97
_olex2_refinement_description
;
1. Fixed Uiso
 At 1.2 times of:
  All C(H) groups, All C(H,H) groups
 At 1.5 times of:
  All C(H,H,H) groups
2.a Ternary CH refined with riding coordinates:
 C36(H36)
2.b Secondary CH2 refined with riding coordinates:
 C39(H39A,H39B)
2.c Aromatic/amide H refined with riding coordinates:
 C4(H4), C7(H7), C12(H12), C47(H47), C13(H13), C6(H6), C19(H19), C29(H29),
 C35(H35), C21(H21), C46(H46), C5(H5), C31(H31), C10(H10), C44(H44), C33(H33),
 C45(H45), C25(H25), C11(H11), C23(H23), C27(H27), C34(H34), C43(H43), C32(H32),
  C28(H28), C22(H22), C26(H26), C20(H20)
2.d Idealised Me refined as rotating group:
 C40(H40A,H40B,H40C)
;
_olex2_submission_special_instructions 'No special instructions were received'
_oxdiff_exptl_absorpt_empirical_details
;
Empirical correction (ABSPACK) includes:
- Absorption correction using spherical harmonics
- Frame scaling
;
_oxdiff_exptl_absorpt_empirical_full_max 3.261
_oxdiff_exptl_absorpt_empirical_full_min 0.364

loop_
_space_group_symop_operation_xyz
'x, y, z'
'-x, -y, -z'

loop_
_atom_site_label
_atom_site_type_symbol
_atom_site_fract_x
_atom_site_fract_y
_atom_site_fract_z
_atom_site_U_iso_or_equiv
_atom_site_adp_type
_atom_site_occupancy
_atom_site_site_symmetry_order
_atom_site_calc_flag
_atom_site_refinement_flags_posn
_atom_site_refinement_flags_adp
_atom_site_refinement_flags_occupancy
_atom_site_disorder_assembly
_atom_site_disorder_group
O38 O 0.16444(12) 0.36589(11) 0.50004(8) 0.0354(3) Uani 1 1 d . . . . .
O41 O 0.01587(11) 0.33553(10) 0.34663(8) 0.0327(3) Uani 1 1 d . . . . .
C4 C -0.21398(15) 0.09564(12) 0.00406(11) 0.0267(3) Uani 1 1 d . . . . .
H4 H -0.230256 0.036260 0.035587 0.032 Uiso 1 1 calc R . . . .
C9 C 0.08269(15) 0.36617(12) 0.01398(11) 0.0244(3) Uani 1 1 d . . . . .
C7 C -0.16677(16) 0.26957(13) -0.09425(11) 0.0295(3) Uani 1 1 d . . . . .
H7 H -0.152478 0.327261 -0.127817 0.035 Uiso 1 1 calc R . . . .
C2 C 0.02753(14) 0.20070(11) 0.12754(10) 0.0225(3) Uani 1 1 d . . . . .
C3 C -0.08274(14) 0.18936(11) 0.04033(10) 0.0225(3) Uani 1 1 d . . . . .
C14 C 0.19017(15) 0.37278(12) 0.09853(10) 0.0237(3) Uani 1 1 d . . . . .
C42 C 0.32924(15) 0.49668(12) 0.35808(10) 0.0245(3) Uani 1 1 d . . . . .
C15 C 0.15494(15) 0.29005(12) 0.15731(10) 0.0232(3) Uani 1 1 d . . . . .
C30 C 0.39207(15) 0.27582(12) 0.23176(12) 0.0259(3) Uani 1 1 d . . . . .
C1 C 0.03010(14) 0.12360(12) 0.19505(10) 0.0233(3) Uani 1 1 d . . . . .
C12 C 0.35941(17) 0.52740(12) 0.05379(12) 0.0300(3) Uani 1 1 d . . . . .
H12 H 0.451072 0.579852 0.065931 0.036 Uiso 1 1 calc R . . . .
C16 C 0.24938(14) 0.27959(11) 0.25100(10) 0.0226(3) Uani 1 1 d . . . . .
C36 C 0.26840(14) 0.37137(11) 0.35679(10) 0.0225(3) Uani 1 1 d . . . . .
H36 H 0.336013 0.361092 0.410383 0.027 Uiso 1 1 calc R . . . .
C17 C 0.15854(14) 0.16399(12) 0.26261(10) 0.0237(3) Uani 1 1 d . . . . .
C18 C -0.08969(14) 0.02192(12) 0.19599(10) 0.0234(3) Uani 1 1 d . . . . .
C47 C 0.47559(15) 0.55619(12) 0.38861(11) 0.0270(3) Uani 1 1 d . . . . .
H47 H 0.535523 0.518507 0.405945 0.032 Uiso 1 1 calc R . . . .
C13 C 0.32825(16) 0.45499(12) 0.11678(11) 0.0271(3) Uani 1 1 d . . . . .
H13 H 0.399037 0.460203 0.172134 0.033 Uiso 1 1 calc R . . . .
C6 C -0.29415(17) 0.18005(14) -0.12494(12) 0.0320(3) Uani 1 1 d . . . . .
H6 H -0.365631 0.178174 -0.177960 0.038 Uiso 1 1 calc R . . . .
C37 C 0.13290(15) 0.35297(12) 0.39615(11) 0.0253(3) Uani 1 1 d . . . . .
C19 C -0.20240(15) 0.03644(13) 0.23574(11) 0.0267(3) Uani 1 1 d . . . . .
H19 H -0.200642 0.109492 0.262234 0.032 Uiso 1 1 calc R . . . .
C29 C 0.14092(15) 0.09736(13) 0.42513(12) 0.0289(3) Uani 1 1 d . . . . .
H29 H 0.072440 0.128701 0.434516 0.035 Uiso 1 1 calc R . . . .
C35 C 0.39874(17) 0.23286(13) 0.12891(12) 0.0303(3) Uani 1 1 d . . . . .
H35 H 0.319118 0.210940 0.074300 0.036 Uiso 1 1 calc R . . . .
C21 C -0.31943(17) -0.16626(14) 0.19819(12) 0.0340(4) Uani 1 1 d . . . . .
H21 H -0.396264 -0.228904 0.198522 0.041 Uiso 1 1 calc R . . . .
C46 C 0.53273(16) 0.67107(13) 0.39341(12) 0.0326(3) Uani 1 1 d . . . . .
H46 H 0.630526 0.709245 0.411913 0.039 Uiso 1 1 calc R . . . .
C5 C -0.31710(16) 0.09128(13) -0.07670(11) 0.0294(3) Uani 1 1 d . . . . .
H5 H -0.402496 0.029239 -0.099496 0.035 Uiso 1 1 calc R . . . .
C31 C 0.51199(16) 0.30385(14) 0.31221(13) 0.0324(3) Uani 1 1 d . . . . .
H31 H 0.508681 0.329133 0.381506 0.039 Uiso 1 1 calc R . . . .
C10 C 0.11848(17) 0.44423(13) -0.04716(12) 0.0294(3) Uani 1 1 d . . . . .
H10 H 0.048634 0.442487 -0.101374 0.035 Uiso 1 1 calc R . . . .
C44 C 0.29956(17) 0.67138(14) 0.34128(12) 0.0328(3) Uani 1 1 d . . . . .
H44 H 0.240041 0.710141 0.326305 0.039 Uiso 1 1 calc R . . . .
C33 C 0.64249(19) 0.25498(15) 0.18724(16) 0.0412(4) Uani 1 1 d . . . . .
H33 H 0.726228 0.250414 0.172272 0.049 Uiso 1 1 calc R . . . .
C45 C 0.44460(18) 0.72870(13) 0.37075(12) 0.0339(3) Uani 1 1 d . . . . .
H45 H 0.482882 0.805951 0.375339 0.041 Uiso 1 1 calc R . . . .
C25 C 0.30631(18) 0.06000(14) 0.32885(12) 0.0336(3) Uani 1 1 d . . . . .
H25 H 0.350738 0.067136 0.273910 0.040 Uiso 1 1 calc R . . . .
C11 C 0.25307(18) 0.52194(13) -0.02838(12) 0.0325(3) Uani 1 1 d . . . . .
H11 H 0.274002 0.571328 -0.070372 0.039 Uiso 1 1 calc R . . . .
C24 C 0.20424(15) 0.10840(12) 0.34081(11) 0.0249(3) Uani 1 1 d . . . . .
C23 C -0.09239(17) -0.08823(13) 0.15944(12) 0.0302(3) Uani 1 1 d . . . . .
H23 H -0.016879 -0.099222 0.134590 0.036 Uiso 1 1 calc R . . . .
C27 C 0.27808(18) -0.00906(14) 0.48080(13) 0.0369(4) Uani 1 1 d . . . . .
H27 H 0.301570 -0.048997 0.526590 0.044 Uiso 1 1 calc R . . . .
C34 C 0.52246(19) 0.22247(15) 0.10721(14) 0.0385(4) Uani 1 1 d . . . . .
H34 H 0.524776 0.193453 0.038374 0.046 Uiso 1 1 calc R . . . .
C43 C 0.24234(16) 0.55575(13) 0.33395(11) 0.0285(3) Uani 1 1 d . . . . .
H43 H 0.144618 0.517396 0.312617 0.034 Uiso 1 1 calc R . . . .
C32 C 0.63633(18) 0.29445(15) 0.29007(16) 0.0403(4) Uani 1 1 d . . . . .
H32 H 0.715729 0.314725 0.344466 0.048 Uiso 1 1 calc R . . . .
C28 C 0.17882(16) 0.04032(14) 0.49493(12) 0.0342(3) Uani 1 1 d . . . . .
H28 H 0.137282 0.035251 0.551503 0.041 Uiso 1 1 calc R . . . .
C22 C -0.20762(18) -0.18174(13) 0.16000(12) 0.0355(4) Uani 1 1 d . . . . .
H22 H -0.209397 -0.254997 0.134562 0.043 Uiso 1 1 calc R . . . .
C26 C 0.34237(19) 0.00141(15) 0.39783(14) 0.0392(4) Uani 1 1 d . . . . .
H26 H 0.409897 -0.030976 0.388407 0.047 Uiso 1 1 calc R . . . .
C40 C 0.1054(3) 0.3614(3) 0.66325(18) 0.0839(10) Uani 1 1 d . . . . .
H40A H 0.125808 0.294005 0.663985 0.126 Uiso 1 1 calc GR . . . .
H40B H 0.035752 0.364647 0.702694 0.126 Uiso 1 1 calc GR . . . .
H40C H 0.190592 0.427409 0.694120 0.126 Uiso 1 1 calc GR . . . .
C39 C 0.0495(2) 0.3588(2) 0.55241(15) 0.0498(5) Uani 1 1 d . . . . .
H39A H -0.031013 0.288645 0.517960 0.060 Uiso 1 1 calc R . . . .
H39B H 0.019466 0.422487 0.550850 0.060 Uiso 1 1 calc R . . . .
C20 C -0.31659(15) -0.05688(14) 0.23604(11) 0.0304(3) Uani 1 1 d . . . . .
H20 H -0.391760 -0.046288 0.261702 0.036 Uiso 1 1 calc R . . . .
C8 C -0.05648(15) 0.27642(12) -0.01278(10) 0.0239(3) Uani 1 1 d . . . . .

loop_
_atom_site_aniso_label
_atom_site_aniso_U_11
_atom_site_aniso_U_22
_atom_site_aniso_U_33
_atom_site_aniso_U_23
_atom_site_aniso_U_13
_atom_site_aniso_U_12
O38 0.0320(6) 0.0550(7) 0.0269(5) 0.0154(5) 0.0146(4) 0.0198(5)
O41 0.0233(5) 0.0428(6) 0.0303(5) 0.0067(5) 0.0071(4) 0.0115(4)
C4 0.0293(7) 0.0271(7) 0.0223(7) 0.0061(5) 0.0077(5) 0.0083(6)
C9 0.0288(7) 0.0233(7) 0.0237(6) 0.0062(5) 0.0095(5) 0.0117(6)
C7 0.0342(8) 0.0292(7) 0.0263(7) 0.0080(6) 0.0065(6) 0.0134(6)
C2 0.0259(7) 0.0229(6) 0.0202(6) 0.0059(5) 0.0089(5) 0.0094(5)
C3 0.0243(7) 0.0241(7) 0.0194(6) 0.0042(5) 0.0080(5) 0.0091(5)
C14 0.0273(7) 0.0221(6) 0.0225(6) 0.0050(5) 0.0092(5) 0.0091(5)
C42 0.0262(7) 0.0266(7) 0.0198(6) 0.0052(5) 0.0067(5) 0.0089(6)
C15 0.0253(7) 0.0241(7) 0.0208(6) 0.0057(5) 0.0077(5) 0.0090(5)
C30 0.0255(7) 0.0239(7) 0.0320(7) 0.0105(5) 0.0121(6) 0.0097(5)
C1 0.0254(7) 0.0246(7) 0.0215(6) 0.0061(5) 0.0085(5) 0.0099(5)
C12 0.0314(7) 0.0249(7) 0.0330(8) 0.0092(6) 0.0133(6) 0.0061(6)
C16 0.0227(6) 0.0232(7) 0.0219(6) 0.0063(5) 0.0070(5) 0.0075(5)
C36 0.0203(6) 0.0251(7) 0.0212(6) 0.0061(5) 0.0052(5) 0.0070(5)
C17 0.0253(7) 0.0250(7) 0.0223(6) 0.0073(5) 0.0095(5) 0.0087(5)
C18 0.0255(7) 0.0238(7) 0.0197(6) 0.0065(5) 0.0052(5) 0.0074(5)
C47 0.0246(7) 0.0279(7) 0.0263(7) 0.0089(5) 0.0038(5) 0.0071(6)
C13 0.0286(7) 0.0268(7) 0.0260(7) 0.0074(6) 0.0093(5) 0.0087(6)
C6 0.0320(8) 0.0364(8) 0.0250(7) 0.0067(6) 0.0012(6) 0.0126(6)
C37 0.0248(7) 0.0257(7) 0.0253(7) 0.0068(5) 0.0076(5) 0.0087(5)
C19 0.0277(7) 0.0287(7) 0.0239(7) 0.0069(5) 0.0068(5) 0.0104(6)
C29 0.0231(7) 0.0317(7) 0.0300(7) 0.0122(6) 0.0071(5) 0.0049(6)
C35 0.0348(8) 0.0274(7) 0.0330(8) 0.0106(6) 0.0163(6) 0.0117(6)
C21 0.0328(8) 0.0293(7) 0.0291(7) 0.0076(6) 0.0080(6) -0.0025(6)
C46 0.0278(7) 0.0321(8) 0.0307(7) 0.0097(6) 0.0035(6) 0.0029(6)
C5 0.0265(7) 0.0309(7) 0.0249(7) 0.0034(6) 0.0050(5) 0.0059(6)
C31 0.0289(8) 0.0355(8) 0.0362(8) 0.0100(6) 0.0099(6) 0.0153(6)
C10 0.0363(8) 0.0281(7) 0.0265(7) 0.0100(6) 0.0086(6) 0.0132(6)
C44 0.0380(8) 0.0326(8) 0.0337(8) 0.0126(6) 0.0107(6) 0.0176(7)
C33 0.0392(9) 0.0423(9) 0.0623(11) 0.0265(8) 0.0306(8) 0.0253(8)
C45 0.0398(8) 0.0260(7) 0.0330(8) 0.0098(6) 0.0082(6) 0.0076(6)
C25 0.0416(9) 0.0354(8) 0.0308(8) 0.0117(6) 0.0131(6) 0.0197(7)
C11 0.0431(9) 0.0275(7) 0.0311(7) 0.0137(6) 0.0150(6) 0.0123(6)
C24 0.0253(7) 0.0222(6) 0.0240(7) 0.0069(5) 0.0042(5) 0.0051(5)
C23 0.0353(8) 0.0274(7) 0.0295(7) 0.0072(6) 0.0128(6) 0.0117(6)
C27 0.0371(8) 0.0335(8) 0.0369(8) 0.0170(7) 0.0012(7) 0.0077(7)
C34 0.0493(10) 0.0387(9) 0.0457(9) 0.0198(7) 0.0312(8) 0.0255(8)
C43 0.0262(7) 0.0314(7) 0.0291(7) 0.0094(6) 0.0079(6) 0.0107(6)
C32 0.0291(8) 0.0426(9) 0.0547(10) 0.0154(8) 0.0112(7) 0.0183(7)
C28 0.0291(7) 0.0384(8) 0.0311(8) 0.0178(6) 0.0056(6) 0.0030(6)
C22 0.0457(9) 0.0241(7) 0.0327(8) 0.0055(6) 0.0122(7) 0.0078(7)
C26 0.0453(9) 0.0389(9) 0.0410(9) 0.0141(7) 0.0088(7) 0.0241(8)
C40 0.0713(16) 0.170(3) 0.0429(12) 0.0487(16) 0.0371(11) 0.0637(19)
C39 0.0431(10) 0.0862(15) 0.0402(10) 0.0290(10) 0.0269(8) 0.0350(10)
C20 0.0239(7) 0.0375(8) 0.0263(7) 0.0079(6) 0.0071(5) 0.0067(6)
C8 0.0292(7) 0.0231(7) 0.0206(6) 0.0039(5) 0.0083(5) 0.0113(6)

loop_
_atom_type_symbol
_atom_type_description
_atom_type_scat_dispersion_real
_atom_type_scat_dispersion_imag
_atom_type_scat_source
C C 0.0181 0.0091 'International Tables Vol C Tables 4.2.6.8 and 6.1.1.4'
H H 0.0000 0.0000 'International Tables Vol C Tables 4.2.6.8 and 6.1.1.4'
O O 0.0492 0.0322 'International Tables Vol C Tables 4.2.6.8 and 6.1.1.4'

loop_
_geom_angle_atom_site_label_1
_geom_angle_atom_site_label_2
_geom_angle_atom_site_label_3
_geom_angle
_geom_angle_site_symmetry_1
_geom_angle_site_symmetry_3
_geom_angle_publ_flag
C37 O38 C39 116.72(12) . . ?
C5 C4 C3 121.04(14) . . ?
C14 C9 C8 120.29(13) . . ?
C10 C9 C14 118.16(13) . . ?
C10 C9 C8 121.40(13) . . ?
C6 C7 C8 121.57(14) . . ?
C3 C2 C1 129.37(12) . . ?
C15 C2 C3 121.68(12) . . ?
C15 C2 C1 108.90(12) . . ?
C4 C3 C2 123.50(13) . . ?
C4 C3 C8 118.69(13) . . ?
C8 C3 C2 117.81(12) . . ?
C9 C14 C15 117.89(13) . . ?
C13 C14 C9 118.88(13) . . ?
C13 C14 C15 123.10(13) . . ?
C47 C42 C36 119.88(13) . . ?
C43 C42 C36 121.81(12) . . ?
C43 C42 C47 118.25(13) . . ?
C2 C15 C14 121.75(13) . . ?
C2 C15 C16 109.95(12) . . ?
C14 C15 C16 128.10(12) . . ?
C35 C30 C16 118.28(13) . . ?
C31 C30 C16 123.55(13) . . ?
C31 C30 C35 117.94(14) . . ?
C2 C1 C18 126.87(12) . . ?
C17 C1 C2 109.20(12) . . ?
C17 C1 C18 123.81(13) . . ?
C13 C12 C11 119.97(14) . . ?
C15 C16 C30 113.66(11) . . ?
C15 C16 C36 112.68(11) . . ?
C15 C16 C17 101.51(11) . . ?
C30 C16 C36 112.43(11) . . ?
C17 C16 C30 109.54(11) . . ?
C17 C16 C36 106.14(10) . . ?
C42 C36 C16 117.10(11) . . ?
C42 C36 C37 107.13(11) . . ?
C37 C36 C16 113.69(11) . . ?
C1 C17 C16 110.11(12) . . ?
C1 C17 C24 125.46(13) . . ?
C24 C17 C16 124.37(12) . . ?
C19 C18 C1 119.31(12) . . ?
C23 C18 C1 121.86(13) . . ?
C23 C18 C19 118.82(13) . . ?
C46 C47 C42 120.75(14) . . ?
C12 C13 C14 121.08(14) . . ?
C7 C6 C5 120.17(14) . . ?
O38 C37 C36 109.03(11) . . ?
O41 C37 O38 123.10(13) . . ?
O41 C37 C36 127.76(13) . . ?
C20 C19 C18 120.57(14) . . ?
C28 C29 C24 120.93(15) . . ?
C34 C35 C30 120.95(15) . . ?
C22 C21 C20 119.74(14) . . ?
C45 C46 C47 120.14(14) . . ?
C4 C5 C6 120.14(14) . . ?
C32 C31 C30 120.90(15) . . ?
C11 C10 C9 121.65(14) . . ?
C45 C44 C43 120.07(15) . . ?
C34 C33 C32 119.22(15) . . ?
C44 C45 C46 119.86(14) . . ?
C26 C25 C24 120.91(15) . . ?
C10 C11 C12 120.22(14) . . ?
C29 C24 C17 121.11(13) . . ?
C25 C24 C17 120.76(13) . . ?
C25 C24 C29 118.03(14) . . ?
C22 C23 C18 120.28(14) . . ?
C28 C27 C26 119.53(15) . . ?
C33 C34 C35 120.53(15) . . ?
C44 C43 C42 120.90(14) . . ?
C33 C32 C31 120.37(17) . . ?
C27 C28 C29 120.31(15) . . ?
C21 C22 C23 120.31(15) . . ?
C27 C26 C25 120.26(16) . . ?
O38 C39 C40 106.74(15) . . ?
C19 C20 C21 120.25(14) . . ?
C7 C8 C9 121.64(13) . . ?
C7 C8 C3 118.22(13) . . ?
C3 C8 C9 120.07(13) . . ?

loop_
_geom_bond_atom_site_label_1
_geom_bond_atom_site_label_2
_geom_bond_distance
_geom_bond_site_symmetry_2
_geom_bond_publ_flag
O38 C37 1.3436(18) . ?
O38 C39 1.4523(19) . ?
O41 C37 1.2050(18) . ?
C4 C3 1.419(2) . ?
C4 C5 1.371(2) . ?
C9 C14 1.422(2) . ?
C9 C10 1.419(2) . ?
C9 C8 1.453(2) . ?
C7 C6 1.369(2) . ?
C7 C8 1.413(2) . ?
C2 C3 1.4436(19) . ?
C2 C15 1.368(2) . ?
C2 C1 1.4792(19) . ?
C3 C8 1.4255(19) . ?
C14 C15 1.4402(19) . ?
C14 C13 1.417(2) . ?
C42 C36 1.5278(19) . ?
C42 C47 1.396(2) . ?
C42 C43 1.391(2) . ?
C15 C16 1.5214(19) . ?
C30 C16 1.5411(19) . ?
C30 C35 1.399(2) . ?
C30 C31 1.397(2) . ?
C1 C17 1.350(2) . ?
C1 C18 1.4830(19) . ?
C12 C13 1.379(2) . ?
C12 C11 1.399(2) . ?
C16 C36 1.5911(18) . ?
C16 C17 1.5350(19) . ?
C36 C37 1.5288(18) . ?
C17 C24 1.4859(19) . ?
C18 C19 1.397(2) . ?
C18 C23 1.395(2) . ?
C47 C46 1.389(2) . ?
C6 C5 1.400(2) . ?
C19 C20 1.383(2) . ?
C29 C24 1.399(2) . ?
C29 C28 1.387(2) . ?
C35 C34 1.388(2) . ?
C21 C22 1.382(2) . ?
C21 C20 1.388(2) . ?
C46 C45 1.381(2) . ?
C31 C32 1.392(2) . ?
C10 C11 1.367(2) . ?
C44 C45 1.380(2) . ?
C44 C43 1.391(2) . ?
C33 C34 1.385(3) . ?
C33 C32 1.388(3) . ?
C25 C24 1.396(2) . ?
C25 C26 1.388(2) . ?
C23 C22 1.392(2) . ?
C27 C28 1.383(3) . ?
C27 C26 1.387(3) . ?
C40 C39 1.498(3) . ?
